data_2105047
loop_
_publ_author_name
'\,Serb, Mihaela-Diana'
'Wang, Ruimin'
'Meven, Martin'
'Englert, Ulli'

_publ_section_title
;
 The whole range of hydrogen bonds in one crystal structure: neutron
 diffraction and charge-density studies of
 <i>N</i>,<i>N</i>-dimethylbiguanidinium bis(hydrogensquarate)
;
_journal_coeditor_code SO5054
_journal_issue 6
_journal_name_full 'Acta Crystallographica Section B'
_journal_page_first 552
_journal_page_last 559
_journal_paper_doi 10.1107/S0108768111043138
_journal_volume 67
_journal_year 2011
_chemical_formula_moiety 'C4 H13 N5, 2(C4 H O4)'
_chemical_formula_sum 'C12 H15 N5 O8'
_chemical_formula_weight 357.29
_chemical_name_systematic
;
 ?
;
_space_group_IT_number 2
_symmetry_cell_setting triclinic
_symmetry_space_group_name_Hall '-P 1'
_symmetry_space_group_name_H-M 'P -1'
_atom_sites_solution_hydrogens geom
_atom_sites_solution_primary direct
_atom_sites_solution_secondary difmap
_audit_creation_method SHELXL-97
_cell_angle_alpha 90.4259(9)
_cell_angle_beta 105.1185(9)
_cell_angle_gamma 102.4251(10)
_cell_formula_units_Z 2
_cell_length_a 7.0689(2)
_cell_length_b 8.5538(2)
_cell_length_c 13.0736(3)
_cell_measurement_reflns_used 8412
_cell_measurement_temperature 100(2)
_cell_measurement_theta_max 50.74
_cell_measurement_theta_min 2.44
_cell_volume 743.58(3)
_computing_cell_refinement 'Bruker SMART'
_computing_data_collection 'Bruker SMART'
_computing_data_reduction 'Bruker SAINT'
_computing_molecular_graphics 'PLATON (Spek, 2003)'
_computing_publication_material 'SHELXL97 (Sheldrick, 1997b)'
_computing_structure_refinement 'SHELXL-97 (Sheldrick, 1997b)'
_computing_structure_solution 'SHELXS-97 (Sheldrick, 1997a)'
_diffrn_ambient_temperature 100(2)
_diffrn_measured_fraction_theta_full 0.990
_diffrn_measured_fraction_theta_max 0.924
_diffrn_measurement_device_type 'CCD area detector'
_diffrn_measurement_method 'omega scans'
_diffrn_radiation_monochromator graphite
_diffrn_radiation_source 'fine-focus sealed tube'
_diffrn_radiation_type MoK\a
_diffrn_radiation_wavelength 0.71073
_diffrn_reflns_av_R_equivalents 0.0459
_diffrn_reflns_av_sigmaI/netI 0.0813
_diffrn_reflns_limit_h_max 15
_diffrn_reflns_limit_h_min -15
_diffrn_reflns_limit_k_max 18
_diffrn_reflns_limit_k_min -18
_diffrn_reflns_limit_l_max 28
_diffrn_reflns_limit_l_min -28
_diffrn_reflns_number 38327
_diffrn_reflns_theta_full 35.00
_diffrn_reflns_theta_max 52.20
_diffrn_reflns_theta_min 2.44
_exptl_absorpt_coefficient_mu 0.136
_exptl_absorpt_correction_type none
_exptl_crystal_colour colorless
_exptl_crystal_density_diffrn 1.596
_exptl_crystal_density_method 'not measured'
_exptl_crystal_description block
_exptl_crystal_F_000 372
_exptl_crystal_size_max 0.38
_exptl_crystal_size_mid 0.21
_exptl_crystal_size_min 0.13
_refine_diff_density_max 0.817
_refine_diff_density_min -0.436
_refine_ls_extinction_method none
_refine_ls_goodness_of_fit_ref 1.065
_refine_ls_hydrogen_treatment mixed
_refine_ls_matrix_type full
_refine_ls_number_parameters 286
_refine_ls_number_reflns 15808
_refine_ls_number_restraints 0
_refine_ls_restrained_S_all 1.065
_refine_ls_R_factor_all 0.0824
_refine_ls_R_factor_gt 0.0499
_refine_ls_shift/su_max 0.001
_refine_ls_shift/su_mean 0.000
_refine_ls_structure_factor_coef Fsqd
_refine_ls_weighting_details 'calc w=1/[\s^2^(Fo^2^)+(0.0250P)^2^+0.0000P] where P=(Fo^2^+2Fc^2^)/3'
_refine_ls_weighting_scheme calc
_refine_ls_wR_factor_gt 0.1004
_refine_ls_wR_factor_ref 0.1055
_reflns_number_gt 9502
_reflns_number_total 15808
_reflns_threshold_expression >2sigma(I)
_cod_data_source_file so5054.cif
_cod_data_source_block iam
_cod_depositor_comments
;
The following automatic conversions were performed:

'_symmetry_cell_setting' value 'Triclinic' changed to 'triclinic'
according to /home/saulius/struct/CIF-dictionaries/cif_core.dic
dictionary named 'cif_core.dic' version 2.4.1 from 2010-06-29.

Automatic conversion script
Id: cif_fix_values 1715 2011-07-08 13:25:40Z adriana 
;
_cod_database_code 2105047
_cod_database_fobs_code 2105047

loop_
_symmetry_equiv_pos_as_xyz
'x, y, z'
'-x, -y, -z'

loop_
_atom_site_type_symbol
_atom_site_label
_atom_site_fract_x
_atom_site_fract_y
_atom_site_fract_z
_atom_site_U_iso_or_equiv
_atom_site_adp_type
_atom_site_calc_flag
_atom_site_occupancy
_atom_site_symmetry_multiplicity
O O1 1.02728(7) 0.82013(6) 0.61291(3) 0.01380(8) Uani d 1 1
H H1 0.9664(17) 0.7536(14) 0.5513(9) 0.052(3) Uiso d 1 1
O O2 0.75953(7) 0.48456(5) 0.67218(3) 0.01204(8) Uani d 1 1
O O3 0.90716(7) 0.62233(5) 0.91952(3) 0.01256(8) Uani d 1 1
O O4 1.18711(7) 0.93588(6) 0.85855(3) 0.01435(8) Uani d 1 1
C C1 0.99404(8) 0.75549(7) 0.69774(4) 0.00932(9) Uani d 1 1
C C2 0.87282(8) 0.60914(7) 0.72196(4) 0.00887(8) Uani d 1 1
C C3 0.94112(8) 0.66909(7) 0.83570(4) 0.00911(9) Uani d 1 1
C C4 1.06825(8) 0.81400(7) 0.80734(4) 0.00950(9) Uani d 1 1
O O5 0.60656(7) 0.35580(6) 0.48209(3) 0.01331(8) Uani d 1 1
H H5 0.6708(17) 0.4186(14) 0.5423(9) 0.051(3) Uiso d 1 1
O O6 0.91444(7) 0.67924(6) 0.43705(4) 0.01821(10) Uani d 1 1
O O7 0.76472(7) 0.57743(6) 0.18786(3) 0.01252(8) Uani d 1 1
O O8 0.46746(7) 0.25345(6) 0.23237(3) 0.01397(8) Uani d 1 1
C C5 0.65640(8) 0.42058(7) 0.40000(4) 0.00989(9) Uani d 1 1
C C6 0.79065(9) 0.56210(7) 0.38264(4) 0.01082(9) Uani d 1 1
C C7 0.72452(8) 0.51730(7) 0.26748(4) 0.00974(9) Uani d 1 1
C C8 0.58712(8) 0.36880(7) 0.28791(4) 0.01003(9) Uani d 1 1
N N1 0.63044(7) 0.12212(6) 0.72119(4) 0.00965(8) Uani d 1 1
N N2 0.52866(8) 0.16658(6) 0.87015(4) 0.01028(8) Uani d 1 1
H H2 0.4262(13) 0.0901(11) 0.8482(7) 0.018(2) Uiso d 1 1
N N3 0.39972(8) 0.18275(7) 1.01241(4) 0.01187(9) Uani d 1 1
H H3A 0.4056(13) 0.2263(12) 1.0734(7) 0.025(2) Uiso d 1 1
H H3B 0.3178(13) 0.0959(11) 0.9852(7) 0.023(2) Uiso d 1 1
N N4 0.87102(8) 0.24052(7) 0.87271(4) 0.01209(9) Uani d 1 1
H H4A 0.9082(14) 0.2667(12) 0.9410(8) 0.029(3) Uiso d 1 1
H H4B 0.9620(13) 0.2700(10) 0.8380(7) 0.014(2) Uiso d 1 1
N N5 0.65777(8) 0.38725(6) 0.99499(4) 0.01082(8) Uani d 1 1
H H5A 0.6627(14) 0.4359(12) 1.0556(8) 0.027(3) Uiso d 1 1
H H5B 0.7293(14) 0.4329(12) 0.9578(7) 0.026(3) Uiso d 1 1
C C9 0.78222(10) 0.09007(9) 0.67128(5) 0.01460(11) Uani d 1 1
H H9A 0.8304(13) 0.1804(12) 0.6341(7) 0.024(2) Uiso d 1 1
H H9B 0.7220(14) -0.0065(11) 0.6255(7) 0.026(2) Uiso d 1 1
H H9C 0.8943(14) 0.0679(11) 0.7230(7) 0.023(2) Uiso d 1 1
C C10 0.42488(10) 0.08860(9) 0.65249(5) 0.01488(11) Uani d 1 1
H H10A 0.3661(14) -0.0235(12) 0.6383(7) 0.030(3) Uiso d 1 1
H H10B 0.4293(14) 0.1421(11) 0.5864(7) 0.025(2) Uiso d 1 1
H H10C 0.3366(13) 0.1299(11) 0.6835(7) 0.019(2) Uiso d 1 1
C C11 0.68078(8) 0.17996(7) 0.82051(4) 0.00891(8) Uani d 1 1
C C12 0.53214(8) 0.24935(7) 0.96159(4) 0.00903(9) Uani d 1 1

loop_
_atom_site_aniso_label
_atom_site_aniso_U_11
_atom_site_aniso_U_22
_atom_site_aniso_U_33
_atom_site_aniso_U_12
_atom_site_aniso_U_13
_atom_site_aniso_U_23
O1 0.0183(2) 0.01233(19) 0.00824(17) -0.00355(16) 0.00494(15) -0.00034(14)
O2 0.01403(18) 0.00950(17) 0.00948(17) -0.00224(15) 0.00182(14) -0.00152(13)
O3 0.01373(18) 0.01367(19) 0.00851(17) -0.00120(15) 0.00337(14) 0.00108(14)
O4 0.01462(19) 0.01294(19) 0.01184(18) -0.00490(16) 0.00388(14) -0.00372(14)
C1 0.0098(2) 0.0088(2) 0.0086(2) -0.00002(17) 0.00285(16) -0.00054(16)
C2 0.0088(2) 0.0090(2) 0.0082(2) 0.00081(17) 0.00199(15) 0.00018(16)
C3 0.0083(2) 0.0092(2) 0.0088(2) 0.00031(17) 0.00184(15) -0.00058(16)
C4 0.0095(2) 0.0096(2) 0.0085(2) -0.00020(18) 0.00285(16) -0.00071(16)
O5 0.0164(2) 0.01345(19) 0.00788(17) -0.00186(16) 0.00377(14) 0.00036(14)
O6 0.0211(2) 0.0183(2) 0.00984(18) -0.00826(18) 0.00526(16) -0.00417(15)
O7 0.01484(19) 0.01390(19) 0.00844(17) 0.00120(16) 0.00416(14) 0.00077(14)
O8 0.01384(19) 0.0144(2) 0.01071(18) -0.00174(16) 0.00232(14) -0.00279(14)
C5 0.0098(2) 0.0112(2) 0.0083(2) 0.00126(18) 0.00262(16) -0.00018(16)
C6 0.0112(2) 0.0124(2) 0.0081(2) 0.00053(19) 0.00310(16) -0.00033(17)
C7 0.0098(2) 0.0112(2) 0.0079(2) 0.00201(18) 0.00213(16) -0.00052(16)
C8 0.0096(2) 0.0118(2) 0.0085(2) 0.00213(18) 0.00241(16) -0.00004(17)
N1 0.01006(19) 0.01043(19) 0.00796(18) 0.00028(16) 0.00323(14) -0.00100(14)
N2 0.00995(19) 0.0106(2) 0.00914(18) -0.00241(16) 0.00445(14) -0.00294(15)
N3 0.0120(2) 0.0124(2) 0.0099(2) -0.00268(17) 0.00514(15) -0.00251(16)
N4 0.00968(19) 0.0159(2) 0.00938(19) -0.00037(17) 0.00296(15) -0.00190(16)
N5 0.0114(2) 0.0102(2) 0.00981(19) -0.00160(16) 0.00430(15) -0.00213(15)
C9 0.0162(3) 0.0170(3) 0.0130(2) 0.0041(2) 0.0078(2) -0.0007(2)
C10 0.0124(2) 0.0189(3) 0.0101(2) -0.0010(2) 0.00124(18) -0.0008(2)
C11 0.0099(2) 0.0079(2) 0.0089(2) 0.00091(17) 0.00346(16) 0.00040(15)
C12 0.0092(2) 0.0096(2) 0.0079(2) 0.00137(17) 0.00221(15) -0.00060(16)

loop_
_atom_type_symbol
_atom_type_description
_atom_type_scat_dispersion_real
_atom_type_scat_dispersion_imag
_atom_type_scat_source
C C 0.0033 0.0016 'International Tables Vol C Tables 4.2.6.8 and 6.1.1.4'
H H 0.0000 0.0000 'International Tables Vol C Tables 4.2.6.8 and 6.1.1.4'
N N 0.0061 0.0033 'International Tables Vol C Tables 4.2.6.8 and 6.1.1.4'
O O 0.0106 0.0060 'International Tables Vol C Tables 4.2.6.8 and 6.1.1.4'

loop_
_geom_angle_atom_site_label_1
_geom_angle_atom_site_label_2
_geom_angle_atom_site_label_3
_geom_angle
C1 O1 H1 113.5(7)
O1 C1 C4 130.73(5)
O1 C1 C2 136.50(5)
C4 C1 C2 92.75(4)
O2 C2 C1 137.15(5)
O2 C2 C3 134.32(5)
C1 C2 C3 88.53(4)
O3 C3 C4 134.09(5)
O3 C3 C2 136.53(5)
C4 C3 C2 89.38(4)
O4 C4 C1 136.17(5)
O4 C4 C3 134.54(5)
C1 C4 C3 89.28(4)
C5 O5 H5 111.2(7)
O5 C5 C6 135.97(5)
O5 C5 C8 131.14(5)
C6 C5 C8 92.88(5)
O6 C6 C5 137.70(5)
O6 C6 C7 132.52(5)
C5 C6 C7 89.78(4)
O7 C7 C6 135.42(5)
O7 C7 C8 135.39(5)
C6 C7 C8 89.19(4)
O8 C8 C5 136.55(6)
O8 C8 C7 135.31(5)
C5 C8 C7 88.14(4)
C11 N1 C10 123.70(5)
C11 N1 C9 121.02(5)
C10 N1 C9 115.27(5)
C12 N2 C11 127.70(5)
C12 N2 H2 114.0(6)
C11 N2 H2 117.7(6)
C12 N3 H3A 118.7(6)
C12 N3 H3B 117.9(6)
H3A N3 H3B 123.3(9)
C11 N4 H4A 122.3(6)
C11 N4 H4B 120.3(5)
H4A N4 H4B 116.7(8)
C12 N5 H5A 120.4(6)
C12 N5 H5B 120.6(7)
H5A N5 H5B 118.9(9)
N1 C9 H9A 111.2(6)
N1 C9 H9B 107.1(6)
H9A C9 H9B 112.9(8)
N1 C9 H9C 110.9(5)
H9A C9 H9C 108.2(8)
H9B C9 H9C 106.4(8)
N1 C10 H10A 113.0(6)
N1 C10 H10B 107.2(5)
H10A C10 H10B 111.3(8)
N1 C10 H10C 112.1(5)
H10A C10 H10C 105.0(8)
H10B C10 H10C 108.2(8)
N1 C11 N4 121.51(5)
N1 C11 N2 117.19(5)
N4 C11 N2 121.20(5)
N5 C12 N3 122.13(5)
N5 C12 N2 121.66(5)
N3 C12 N2 116.21(5)

loop_
_geom_bond_atom_site_label_1
_geom_bond_atom_site_label_2
_geom_bond_distance
O1 C1 1.2962(7)
O1 H1 0.930(12)
O2 C2 1.2453(7)
O3 C3 1.2332(7)
O4 C4 1.2492(7)
C1 C4 1.4364(8)
C1 C2 1.4448(8)
C2 C3 1.4883(7)
C3 C4 1.4774(8)
O5 C5 1.3058(7)
O5 H5 0.904(12)
O6 C6 1.2502(7)
O7 C7 1.2362(7)
O8 C8 1.2354(7)
C5 C6 1.4282(8)
C5 C8 1.4512(8)
C6 C7 1.4762(8)
C7 C8 1.4958(8)
N1 C11 1.3156(7)
N1 C10 1.4617(8)
N1 C9 1.4633(8)
N2 C12 1.3768(7)
N2 C11 1.3794(7)
N2 H2 0.848(9)
N3 C12 1.3201(7)
N3 H3A 0.865(9)
N3 H3B 0.847(9)
N4 C11 1.3261(7)
N4 H4A 0.875(10)
N4 H4B 0.876(8)
N5 C12 1.3077(7)
N5 H5A 0.881(10)
N5 H5B 0.832(10)
C9 H9A 0.963(10)
C9 H9B 0.964(9)
C9 H9C 0.953(9)
C10 H10A 0.955(10)
C10 H10B 0.985(9)
C10 H10C 0.951(9)

loop_
_cod_related_entry_id
_cod_related_entry_database
_cod_related_entry_code
1 ChemSpider 30654560
